data_8102416
loop_
_publ_author_name
'Bernard Tinant'
'Allan Urbach'
'Jacqueline Marchand-Brynaert'

_publ_section_title
;
 Crystal structure of
 (10R,11S,13R)-10-(methyl)-8,12-dioxo-13-(propyl)-9-oxa-1-aza-bicyclo[9.1.1]-tridecane,
 C15H25NO3
;
_journal_issue 1
_journal_name_full 'Zeitschrift f\"ur Kristallographie - New Crystal Structures'
_journal_page_first 137
_journal_volume 224
_journal_year 2009
_chemical_formula_sum 'C15 H25 N O3'
_chemical_formula_weight 267.36
_space_group_IT_number 4
_symmetry_cell_setting monoclinic
_symmetry_space_group_name_Hall 'P 2yb'
_symmetry_space_group_name_H-M 'P 1 21 1'
_atom_sites_solution_hydrogens geom
_atom_sites_solution_primary direct
_atom_sites_solution_secondary difmap
_audit_creation_method SHELXL-97
_cell_angle_alpha 90.00
_cell_angle_beta 103.62(2)
_cell_angle_gamma 90.00
_cell_formula_units_Z 4
_cell_length_a 8.859(3)
_cell_length_b 14.070(5)
_cell_length_c 12.344(4)
_cell_measurement_reflns_used all
_cell_measurement_temperature 120(2)
_cell_measurement_theta_max 24.4
_cell_measurement_theta_min 3.
_cell_volume 1495.4(9)
_computing_cell_refinement MAR
_computing_data_collection MAR
_computing_data_reduction MARHKL
_computing_molecular_graphics 'PLUTON [8]'
_computing_structure_refinement 'SHELXL-97 [7]'
_computing_structure_solution 'SHELXS-97 [7]'
_diffrn_ambient_temperature 120(2)
_diffrn_detector_area_resol_mean 6.66
_diffrn_measured_fraction_theta_full 0.998
_diffrn_measured_fraction_theta_max 0.998
_diffrn_measurement_device_type 'MAR345 image plate'
_diffrn_measurement_method '165 images, \D\F 3\%'
_diffrn_radiation_monochromator graphite
_diffrn_radiation_source 'RU200 rotating anode'
_diffrn_radiation_type MoK\a
_diffrn_radiation_wavelength 0.71069
_diffrn_reflns_av_R_equivalents 0.053
_diffrn_reflns_av_sigmaI/netI 0.0344
_diffrn_reflns_limit_h_max 10
_diffrn_reflns_limit_h_min -10
_diffrn_reflns_limit_k_max 16
_diffrn_reflns_limit_k_min -16
_diffrn_reflns_limit_l_max 14
_diffrn_reflns_limit_l_min -14
_diffrn_reflns_number 24648
_diffrn_reflns_theta_full 24.40
_diffrn_reflns_theta_max 24.40
_diffrn_reflns_theta_min 2.77
_exptl_absorpt_coefficient_mu 0.082
_exptl_absorpt_correction_type none
_exptl_crystal_colour colourless
_exptl_crystal_density_diffrn 1.188
_exptl_crystal_density_method 'not measured'
_exptl_crystal_description parallelipiped
_exptl_crystal_F_000 584
_exptl_crystal_size_max 0.32
_exptl_crystal_size_mid 0.22
_exptl_crystal_size_min 0.20
_refine_diff_density_max 0.208
_refine_diff_density_min -0.208
_refine_diff_density_rms 0.076
_refine_ls_abs_structure_details 'Flack H D (1983), Acta Cryst. A39, 876-881'
_refine_ls_abs_structure_Flack 0.0(8)
_refine_ls_extinction_coef 0.057(3)
_refine_ls_extinction_expression Fc^*^=kFc[1+0.001xFc^2^\l^3^/sin(2\q)]^-1/4^
_refine_ls_extinction_method SHELXL
_refine_ls_goodness_of_fit_ref 1.075
_refine_ls_hydrogen_treatment mixed
_refine_ls_matrix_type full
_refine_ls_number_parameters 345
_refine_ls_number_reflns 4918
_refine_ls_number_restraints 1
_refine_ls_restrained_S_all 1.075
_refine_ls_R_factor_all 0.0368
_refine_ls_R_factor_gt 0.0339
_refine_ls_shift/su_max 0.000
_refine_ls_shift/su_mean 0.000
_refine_ls_structure_factor_coef Fsqd
_refine_ls_weighting_details 'calc w=1/[\s^2^(Fo^2^)+(0.0327P)^2^+0.4442P] where P=(Fo^2^+2Fc^2^)/3'
_refine_ls_weighting_scheme calc
_refine_ls_wR_factor_gt 0.0844
_refine_ls_wR_factor_ref 0.0873
_reflns_number_gt 4751
_reflns_number_total 4918
_reflns_threshold_expression >2sigma(I)
_cod_data_source_file 1267-2525.cff
_cod_data_source_block au084
_cod_depositor_comments
;
The following automatic conversions were performed:
'_atom_site_symetry_multiplicity' tag replaced with
'_atom_site_symmetry_multiplicity'.

Automatic conversion script
Id: cif_correct_tags 1440 2010-10-19 06:21:57Z saulius 
;
_cod_original_sg_symbol_H-M ' P 21 '
_cod_database_code 8102416

loop_
_symmetry_equiv_pos_as_xyz
'x, y, z'
'-x, y+1/2, -z'

loop_
_atom_site_label
_atom_site_type_symbol
_atom_site_fract_x
_atom_site_fract_y
_atom_site_fract_z
_atom_site_U_iso_or_equiv
_atom_site_adp_type
_atom_site_occupancy
_atom_site_symmetry_multiplicity
_atom_site_calc_flag
_atom_site_refinement_flags
_atom_site_disorder_assembly
_atom_site_disorder_group
N1 N 0.64149(19) 0.73371(11) 0.04399(12) 0.0324(4) Uani 1 1 d . . .
C2 C 0.5355(2) 0.66165(16) -0.01295(17) 0.0430(5) Uani 1 1 d . . .
H2A H 0.5128 0.6744 -0.0941 0.0456(9) Uiso 1 1 calc R . .
H2B H 0.4367 0.6672 0.0108 0.0456(9) Uiso 1 1 calc R . .
C3 C 0.5949(2) 0.55977(15) 0.00770(19) 0.0450(5) Uani 1 1 d . . .
H3A H 0.5042 0.5166 -0.0054 0.0456(9) Uiso 1 1 calc R . .
H3B H 0.6497 0.5538 0.0871 0.0456(9) Uiso 1 1 calc R . .
C4 C 0.7041(3) 0.52600(16) -0.06365(19) 0.0468(5) Uani 1 1 d . . .
H4A H 0.7216 0.4570 -0.0510 0.0456(9) Uiso 1 1 calc R . .
H4B H 0.6505 0.5346 -0.1430 0.0456(9) Uiso 1 1 calc R . .
C5 C 0.8619(2) 0.57451(14) -0.04405(15) 0.0372(4) Uani 1 1 d . . .
H5A H 0.9144 0.5533 -0.1024 0.0456(9) Uiso 1 1 calc R . .
H5B H 0.8456 0.6440 -0.0525 0.0456(9) Uiso 1 1 calc R . .
C6 C 0.9684(2) 0.55494(13) 0.06943(16) 0.0352(4) Uani 1 1 d . . .
H6A H 0.9930 0.4862 0.0757 0.0456(9) Uiso 1 1 calc R . .
H6B H 0.9134 0.5712 0.1280 0.0456(9) Uiso 1 1 calc R . .
C7 C 1.1200(2) 0.61138(16) 0.08948(19) 0.0424(5) Uani 1 1 d . . .
H7A H 1.1885 0.5907 0.1610 0.0456(9) Uiso 1 1 calc R . .
H7B H 1.1733 0.5962 0.0295 0.0456(9) Uiso 1 1 calc R . .
C8 C 1.0980(2) 0.71738(14) 0.09290(16) 0.0339(4) Uani 1 1 d . . .
O9 O 1.00419(16) 0.73988(9) 0.16082(12) 0.0392(3) Uani 1 1 d . . .
C10 C 0.9587(2) 0.83888(13) 0.16919(18) 0.0372(5) Uani 1 1 d . . .
H10 H 1.0102 0.8795 0.1220 0.0456(9) Uiso 1 1 calc R . .
C11 C 0.7838(2) 0.84311(13) 0.12430(15) 0.0309(4) Uani 1 1 d . . .
H11 H 0.7420 0.9081 0.1323 0.0456(9) Uiso 1 1 calc R . .
C12 C 0.7214(2) 0.80315(13) 0.00726(16) 0.0363(5) Uani 1 1 d . . .
C13 C 0.6834(2) 0.76443(12) 0.16164(13) 0.0260(4) Uani 1 1 d . . .
H13 H 0.7486 0.7161 0.2109 0.0456(9) Uiso 1 1 calc R . .
O14 O 1.15785(17) 0.77481(12) 0.04484(12) 0.0469(4) Uani 1 1 d . . .
C15 C 0.5482(2) 0.79717(14) 0.20765(16) 0.0333(4) Uani 1 1 d . . .
H15A H 0.4807 0.7420 0.2124 0.0456(9) Uiso 1 1 calc R . .
H15B H 0.4860 0.8438 0.1556 0.0456(9) Uiso 1 1 calc R . .
C16 C 0.5999(2) 0.84252(15) 0.32254(16) 0.0375(5) Uani 1 1 d . . .
H16A H 0.6567 0.7947 0.3756 0.0456(9) Uiso 1 1 calc R . .
H16B H 0.6726 0.8952 0.3187 0.0456(9) Uiso 1 1 calc R . .
C17 C 0.4659(3) 0.88064(16) 0.36604(19) 0.0449(5) Uani 1 1 d . . .
H17A H 0.5056 0.9089 0.4398 0.0456(9) Uiso 1 1 calc R . .
H17B H 0.3946 0.8286 0.3717 0.0456(9) Uiso 1 1 calc R . .
H17C H 0.4105 0.9292 0.3148 0.0456(9) Uiso 1 1 calc R . .
O18 O 0.7363(2) 0.82291(12) -0.08589(13) 0.0547(4) Uani 1 1 d . . .
C19 C 1.0111(2) 0.86941(16) 0.2887(2) 0.0487(6) Uani 1 1 d . . .
H19A H 1.1244 0.8646 0.3125 0.0456(9) Uiso 1 1 calc R . .
H19B H 0.9637 0.8282 0.3355 0.0456(9) Uiso 1 1 calc R . .
H19C H 0.9793 0.9353 0.2961 0.0456(9) Uiso 1 1 calc R . .
N101 N 1.29863(16) 0.69348(10) 0.70819(11) 0.0244(3) Uani 1 1 d . . .
C102 C 1.4191(2) 0.65053(13) 0.66272(15) 0.0299(4) Uani 1 1 d . . .
H10A H 1.4263 0.5822 0.6825 0.0456(9) Uiso 1 1 calc R . .
H10B H 1.5198 0.6803 0.6984 0.0456(9) Uiso 1 1 calc R . .
C103 C 1.3935(2) 0.65982(15) 0.53618(16) 0.0367(4) Uani 1 1 d . . .
H10C H 1.4226 0.7251 0.5189 0.0456(9) Uiso 1 1 calc R . .
H10D H 1.4648 0.6154 0.5109 0.0456(9) Uiso 1 1 calc R . .
C104 C 1.2292(2) 0.64031(14) 0.46916(16) 0.0382(5) Uani 1 1 d . . .
H10E H 1.2289 0.6410 0.3889 0.0456(9) Uiso 1 1 calc R . .
H10F H 1.1609 0.6925 0.4826 0.0456(9) Uiso 1 1 calc R . .
C105 C 1.1612(2) 0.54611(14) 0.49623(16) 0.0381(5) Uani 1 1 d . . .
H10G H 1.1571 0.5464 0.5757 0.0456(9) Uiso 1 1 calc R . .
H10H H 1.2315 0.4940 0.4858 0.0456(9) Uiso 1 1 calc R . .
C106 C 0.9984(3) 0.52568(16) 0.42476(19) 0.0489(6) Uani 1 1 d . . .
H10I H 1.0059 0.5169 0.3466 0.0456(9) Uiso 1 1 calc R . .
H10J H 0.9618 0.4649 0.4499 0.0456(9) Uiso 1 1 calc R . .
C107 C 0.8759(3) 0.60191(16) 0.42685(19) 0.0522(6) Uani 1 1 d . . .
H10K H 0.9067 0.6618 0.3958 0.0456(9) Uiso 1 1 calc R . .
H10L H 0.7753 0.5815 0.3788 0.0456(9) Uiso 1 1 calc R . .
C108 C 0.8561(2) 0.62009(15) 0.5422(2) 0.0438(5) Uani 1 1 d . . .
O109 O 0.94313(16) 0.69419(10) 0.58868(11) 0.0394(3) Uani 1 1 d . . .
C110 C 0.9385(2) 0.72673(15) 0.69994(16) 0.0357(4) Uani 1 1 d . . .
H110 H 0.8886 0.6772 0.7380 0.0456(9) Uiso 1 1 calc R . .
C111 C 1.1057(2) 0.74086(12) 0.76295(14) 0.0278(4) Uani 1 1 d . . .
H111 H 1.1149 0.7697 0.8383 0.0456(9) Uiso 1 1 calc R . .
C112 C 1.2050(2) 0.65198(12) 0.76639(14) 0.0268(4) Uani 1 1 d . . .
C113 C 1.21851(19) 0.78715(12) 0.69796(14) 0.0242(4) Uani 1 1 d . . .
H113 H 1.1644 0.8010 0.6189 0.0456(9) Uiso 1 1 calc R . .
O114 O 0.7741(2) 0.57542(13) 0.58898(18) 0.0684(5) Uani 1 1 d . . .
C115 C 1.3172(2) 0.87020(12) 0.75057(15) 0.0275(4) Uani 1 1 d . . .
H11A H 1.3789 0.8512 0.8251 0.0456(9) Uiso 1 1 calc R . .
H11B H 1.2485 0.9232 0.7609 0.0456(9) Uiso 1 1 calc R . .
C116 C 1.4271(2) 0.90468(13) 0.68030(17) 0.0323(4) Uani 1 1 d . . .
H11C H 1.4933 0.8508 0.6685 0.0456(9) Uiso 1 1 calc R . .
H11D H 1.3645 0.9245 0.6063 0.0456(9) Uiso 1 1 calc R . .
C117 C 1.5311(2) 0.98658(14) 0.73064(18) 0.0383(5) Uani 1 1 d . . .
H11E H 1.5978 1.0042 0.6808 0.0456(9) Uiso 1 1 calc R . .
H11F H 1.5958 0.9674 0.8031 0.0456(9) Uiso 1 1 calc R . .
H11G H 1.4670 1.0412 0.7406 0.0456(9) Uiso 1 1 calc R . .
O118 O 1.20274(16) 0.57134(9) 0.80275(11) 0.0354(3) Uani 1 1 d . . .
C119 C 0.8419(3) 0.81626(19) 0.6853(2) 0.0544(6) Uani 1 1 d . . .
H11H H 0.7356 0.8015 0.6444 0.0456(9) Uiso 1 1 calc R . .
H11I H 0.8871 0.8631 0.6433 0.0456(9) Uiso 1 1 calc R . .
H11J H 0.8402 0.8424 0.7586 0.0456(9) Uiso 1 1 calc R . .

loop_
_atom_site_aniso_label
_atom_site_aniso_U_11
_atom_site_aniso_U_22
_atom_site_aniso_U_33
_atom_site_aniso_U_23
_atom_site_aniso_U_13
_atom_site_aniso_U_12
N1 0.0392(9) 0.0298(8) 0.0250(8) -0.0004(6) 0.0010(7) 0.0023(7)
C2 0.0354(11) 0.0504(12) 0.0360(10) -0.0108(10) -0.0062(8) 0.0053(9)
C3 0.0400(12) 0.0382(12) 0.0515(12) -0.0086(10) 0.0004(9) -0.0103(9)
C4 0.0590(14) 0.0324(11) 0.0400(11) -0.0096(9) -0.0061(10) 0.0051(10)
C5 0.0524(12) 0.0288(10) 0.0299(10) -0.0010(8) 0.0090(9) 0.0092(9)
C6 0.0430(11) 0.0290(10) 0.0334(10) 0.0016(8) 0.0087(8) 0.0075(8)
C7 0.0336(10) 0.0468(12) 0.0473(12) -0.0016(10) 0.0107(9) 0.0128(9)
C8 0.0232(9) 0.0427(12) 0.0355(10) -0.0039(8) 0.0062(8) 0.0015(8)
O9 0.0377(7) 0.0287(7) 0.0581(9) 0.0053(6) 0.0250(7) 0.0077(6)
C10 0.0346(10) 0.0233(9) 0.0578(13) 0.0036(9) 0.0190(9) 0.0007(8)
C11 0.0359(10) 0.0215(9) 0.0359(10) 0.0039(7) 0.0099(8) 0.0054(8)
C12 0.0468(12) 0.0288(10) 0.0323(10) 0.0085(8) 0.0077(9) 0.0155(8)
C13 0.0277(9) 0.0259(9) 0.0227(8) 0.0005(7) 0.0027(7) 0.0026(7)
O14 0.0454(8) 0.0529(9) 0.0472(8) -0.0087(7) 0.0208(7) -0.0139(8)
C15 0.0256(9) 0.0329(10) 0.0396(10) 0.0029(8) 0.0041(8) 0.0043(7)
C16 0.0356(10) 0.0428(12) 0.0365(11) -0.0040(9) 0.0132(8) 0.0062(9)
C17 0.0486(13) 0.0464(12) 0.0456(12) 0.0095(10) 0.0228(10) 0.0101(10)
O18 0.0786(11) 0.0540(9) 0.0338(8) 0.0175(7) 0.0180(8) 0.0167(8)
C19 0.0330(11) 0.0365(11) 0.0703(15) -0.0104(11) -0.0006(10) -0.0024(9)
N101 0.0250(7) 0.0205(7) 0.0272(7) 0.0015(6) 0.0053(6) 0.0004(6)
C102 0.0292(9) 0.0257(9) 0.0340(9) 0.0000(7) 0.0061(7) 0.0030(7)
C103 0.0430(11) 0.0334(10) 0.0363(10) 0.0005(8) 0.0146(9) 0.0031(9)
C104 0.0514(12) 0.0331(11) 0.0283(10) -0.0002(8) 0.0055(9) 0.0063(9)
C105 0.0508(12) 0.0285(10) 0.0302(10) -0.0042(8) -0.0002(9) 0.0060(9)
C106 0.0608(14) 0.0348(11) 0.0402(11) -0.0034(9) -0.0097(10) -0.0041(10)
C107 0.0486(13) 0.0409(12) 0.0511(13) -0.0002(10) -0.0204(10) -0.0089(10)
C108 0.0208(9) 0.0296(10) 0.0718(15) 0.0081(10) -0.0078(9) -0.0034(8)
O109 0.0331(7) 0.0428(8) 0.0395(8) 0.0037(6) 0.0028(6) -0.0144(6)
C110 0.0275(9) 0.0424(11) 0.0392(10) 0.0142(9) 0.0117(8) -0.0031(8)
C111 0.0300(9) 0.0286(9) 0.0257(9) 0.0032(7) 0.0084(7) -0.0005(7)
C112 0.0297(9) 0.0260(9) 0.0224(8) 0.0013(7) 0.0015(7) -0.0054(7)
C113 0.0245(8) 0.0215(8) 0.0259(8) 0.0013(7) 0.0044(7) 0.0018(7)
O114 0.0474(10) 0.0447(10) 0.1144(16) 0.0033(10) 0.0217(10) -0.0179(8)
C115 0.0289(9) 0.0225(9) 0.0300(9) -0.0012(7) 0.0045(7) -0.0004(7)
C116 0.0275(9) 0.0266(9) 0.0436(11) -0.0012(8) 0.0099(8) -0.0043(7)
C117 0.0314(10) 0.0321(10) 0.0480(12) 0.0034(9) 0.0029(8) -0.0067(8)
O118 0.0430(8) 0.0246(7) 0.0369(7) 0.0074(6) 0.0062(6) -0.0028(6)
C119 0.0389(12) 0.0722(16) 0.0593(14) 0.0246(12) 0.0262(11) 0.0201(11)

loop_
_atom_type_symbol
_atom_type_description
_atom_type_scat_dispersion_real
_atom_type_scat_dispersion_imag
_atom_type_scat_source
C C 0.0033 0.0016 'International Tables Vol C Tables 4.2.6.8 and 6.1.1.4'
H H 0.0000 0.0000 'International Tables Vol C Tables 4.2.6.8 and 6.1.1.4'
N N 0.0061 0.0033 'International Tables Vol C Tables 4.2.6.8 and 6.1.1.4'
O O 0.0106 0.0060 'International Tables Vol C Tables 4.2.6.8 and 6.1.1.4'

loop_
_geom_angle_atom_site_label_1
_geom_angle_atom_site_label_2
_geom_angle_atom_site_label_3
_geom_angle
_geom_angle_site_symmetry_1
_geom_angle_site_symmetry_3
_geom_angle_publ_flag
C12 N1 C2 132.65(17) . . ?
C12 N1 C13 95.07(15) . . ?
C2 N1 C13 131.86(16) . . ?
N1 C2 C3 114.71(16) . . ?
N1 C2 H2A 108.6 . . ?
C3 C2 H2A 108.6 . . ?
N1 C2 H2B 108.6 . . ?
C3 C2 H2B 108.6 . . ?
H2A C2 H2B 107.6 . . ?
C2 C3 C4 115.79(19) . . ?
C2 C3 H3A 108.3 . . ?
C4 C3 H3A 108.3 . . ?
C2 C3 H3B 108.3 . . ?
C4 C3 H3B 108.3 . . ?
H3A C3 H3B 107.4 . . ?
C5 C4 C3 116.80(17) . . ?
C5 C4 H4A 108.1 . . ?
C3 C4 H4A 108.1 . . ?
C5 C4 H4B 108.1 . . ?
C3 C4 H4B 108.1 . . ?
H4A C4 H4B 107.3 . . ?
C6 C5 C4 114.39(17) . . ?
C6 C5 H5A 108.7 . . ?
C4 C5 H5A 108.7 . . ?
C6 C5 H5B 108.7 . . ?
C4 C5 H5B 108.7 . . ?
H5A C5 H5B 107.6 . . ?
C5 C6 C7 112.73(17) . . ?
C5 C6 H6A 109.0 . . ?
C7 C6 H6A 109.0 . . ?
C5 C6 H6B 109.0 . . ?
C7 C6 H6B 109.0 . . ?
H6A C6 H6B 107.8 . . ?
C8 C7 C6 113.82(16) . . ?
C8 C7 H7A 108.8 . . ?
C6 C7 H7A 108.8 . . ?
C8 C7 H7B 108.8 . . ?
C6 C7 H7B 108.8 . . ?
H7A C7 H7B 107.7 . . ?
O14 C8 O9 123.96(19) . . ?
O14 C8 C7 125.37(18) . . ?
O9 C8 C7 110.65(17) . . ?
C8 O9 C10 119.23(15) . . ?
O9 C10 C19 108.40(17) . . ?
O9 C10 C11 106.65(15) . . ?
C19 C10 C11 113.59(17) . . ?
O9 C10 H10 109.4 . . ?
C19 C10 H10 109.4 . . ?
C11 C10 H10 109.4 . . ?
C10 C11 C12 116.22(16) . . ?
C10 C11 C13 117.99(15) . . ?
C12 C11 C13 85.03(14) . . ?
C10 C11 H11 111.7 . . ?
C12 C11 H11 111.7 . . ?
C13 C11 H11 111.7 . . ?
O18 C12 N1 131.7(2) . . ?
O18 C12 C11 135.4(2) . . ?
N1 C12 C11 92.90(14) . . ?
N1 C13 C15 114.87(15) . . ?
N1 C13 C11 86.90(13) . . ?
C15 C13 C11 116.93(15) . . ?
N1 C13 H13 112.0 . . ?
C15 C13 H13 112.0 . . ?
C11 C13 H13 112.0 . . ?
C13 C15 C16 112.69(15) . . ?
C13 C15 H15A 109.1 . . ?
C16 C15 H15A 109.1 . . ?
C13 C15 H15B 109.1 . . ?
C16 C15 H15B 109.1 . . ?
H15A C15 H15B 107.8 . . ?
C17 C16 C15 112.94(17) . . ?
C17 C16 H16A 109.0 . . ?
C15 C16 H16A 109.0 . . ?
C17 C16 H16B 109.0 . . ?
C15 C16 H16B 109.0 . . ?
H16A C16 H16B 107.8 . . ?
C16 C17 H17A 109.5 . . ?
C16 C17 H17B 109.5 . . ?
H17A C17 H17B 109.5 . . ?
C16 C17 H17C 109.5 . . ?
H17A C17 H17C 109.5 . . ?
H17B C17 H17C 109.5 . . ?
C10 C19 H19A 109.5 . . ?
C10 C19 H19B 109.5 . . ?
H19A C19 H19B 109.5 . . ?
C10 C19 H19C 109.5 . . ?
H19A C19 H19C 109.5 . . ?
H19B C19 H19C 109.5 . . ?
C112 N101 C102 128.75(15) . . ?
C112 N101 C113 95.03(13) . . ?
C102 N101 C113 135.74(14) . . ?
N101 C102 C103 114.45(15) . . ?
N101 C102 H10A 108.6 . . ?
C103 C102 H10A 108.6 . . ?
N101 C102 H10B 108.6 . . ?
C103 C102 H10B 108.6 . . ?
H10A C102 H10B 107.6 . . ?
C104 C103 C102 115.65(16) . . ?
C104 C103 H10C 108.4 . . ?
C102 C103 H10C 108.4 . . ?
C104 C103 H10D 108.4 . . ?
C102 C103 H10D 108.4 . . ?
H10C C103 H10D 107.4 . . ?
C103 C104 C105 114.50(16) . . ?
C103 C104 H10E 108.6 . . ?
C105 C104 H10E 108.6 . . ?
C103 C104 H10F 108.6 . . ?
C105 C104 H10F 108.6 . . ?
H10E C104 H10F 107.6 . . ?
C104 C105 C106 113.84(17) . . ?
C104 C105 H10G 108.8 . . ?
C106 C105 H10G 108.8 . . ?
C104 C105 H10H 108.8 . . ?
C106 C105 H10H 108.8 . . ?
H10G C105 H10H 107.7 . . ?
C107 C106 C105 115.74(17) . . ?
C107 C106 H10I 108.3 . . ?
C105 C106 H10I 108.3 . . ?
C107 C106 H10J 108.3 . . ?
C105 C106 H10J 108.3 . . ?
H10I C106 H10J 107.4 . . ?
C108 C107 C106 112.22(18) . . ?
C108 C107 H10K 109.2 . . ?
C106 C107 H10K 109.2 . . ?
C108 C107 H10L 109.2 . . ?
C106 C107 H10L 109.2 . . ?
H10K C107 H10L 107.9 . . ?
O114 C108 O109 123.4(2) . . ?
O114 C108 C107 125.8(2) . . ?
O109 C108 C107 110.76(18) . . ?
C108 O109 C110 120.36(16) . . ?
O109 C110 C119 106.87(17) . . ?
O109 C110 C111 106.48(14) . . ?
C119 C110 C111 114.20(18) . . ?
O109 C110 H110 109.7 . . ?
C119 C110 H110 109.7 . . ?
C111 C110 H110 109.7 . . ?
C110 C111 C112 113.25(15) . . ?
C110 C111 C113 117.20(14) . . ?
C112 C111 C113 85.50(13) . . ?
C110 C111 H111 112.7 . . ?
C112 C111 H111 112.7 . . ?
C113 C111 H111 112.7 . . ?
O118 C112 N101 131.43(17) . . ?
O118 C112 C111 135.47(16) . . ?
N101 C112 C111 93.05(13) . . ?
N101 C113 C115 115.61(14) . . ?
N101 C113 C111 86.40(12) . . ?
C115 C113 C111 118.46(14) . . ?
N101 C113 H113 111.4 . . ?
C115 C113 H113 111.4 . . ?
C111 C113 H113 111.4 . . ?
C113 C115 C116 112.53(15) . . ?
C113 C115 H11A 109.1 . . ?
C116 C115 H11A 109.1 . . ?
C113 C115 H11B 109.1 . . ?
C116 C115 H11B 109.1 . . ?
H11A C115 H11B 107.8 . . ?
C117 C116 C115 114.60(17) . . ?
C117 C116 H11C 108.6 . . ?
C115 C116 H11C 108.6 . . ?
C117 C116 H11D 108.6 . . ?
C115 C116 H11D 108.6 . . ?
H11C C116 H11D 107.6 . . ?
C116 C117 H11E 109.5 . . ?
C116 C117 H11F 109.5 . . ?
H11E C117 H11F 109.5 . . ?
C116 C117 H11G 109.5 . . ?
H11E C117 H11G 109.5 . . ?
H11F C117 H11G 109.5 . . ?
C110 C119 H11H 109.5 . . ?
C110 C119 H11I 109.5 . . ?
H11H C119 H11I 109.5 . . ?
C110 C119 H11J 109.5 . . ?
H11H C119 H11J 109.5 . . ?
H11I C119 H11J 109.5 . . ?

loop_
_geom_bond_atom_site_label_1
_geom_bond_atom_site_label_2
_geom_bond_distance
_geom_bond_site_symmetry_2
_geom_bond_publ_flag
N1 C12 1.346(3) . ?
N1 C2 1.446(3) . ?
N1 C13 1.476(2) . ?
C2 C3 1.528(3) . ?
C2 H2A 0.9900 . ?
C2 H2B 0.9900 . ?
C3 C4 1.529(3) . ?
C3 H3A 0.9900 . ?
C3 H3B 0.9900 . ?
C4 C5 1.523(3) . ?
C4 H4A 0.9900 . ?
C4 H4B 0.9900 . ?
C5 C6 1.518(3) . ?
C5 H5A 0.9900 . ?
C5 H5B 0.9900 . ?
C6 C7 1.529(3) . ?
C6 H6A 0.9900 . ?
C6 H6B 0.9900 . ?
C7 C8 1.506(3) . ?
C7 H7A 0.9900 . ?
C7 H7B 0.9900 . ?
C8 O14 1.198(2) . ?
C8 O9 1.350(2) . ?
O9 C10 1.460(2) . ?
C10 C19 1.501(3) . ?
C10 C11 1.518(3) . ?
C10 H10 1.0000 . ?
C11 C12 1.527(3) . ?
C11 C13 1.557(3) . ?
C11 H11 1.0000 . ?
C12 O18 1.220(2) . ?
C13 C15 1.513(2) . ?
C13 H13 1.0000 . ?
C15 C16 1.524(3) . ?
C15 H15A 0.9900 . ?
C15 H15B 0.9900 . ?
C16 C17 1.512(3) . ?
C16 H16A 0.9900 . ?
C16 H16B 0.9900 . ?
C17 H17A 0.9800 . ?
C17 H17B 0.9800 . ?
C17 H17C 0.9800 . ?
C19 H19A 0.9800 . ?
C19 H19B 0.9800 . ?
C19 H19C 0.9800 . ?
N101 C112 1.351(2) . ?
N101 C102 1.450(2) . ?
N101 C113 1.488(2) . ?
C102 C103 1.530(3) . ?
C102 H10A 0.9900 . ?
C102 H10B 0.9900 . ?
C103 C104 1.520(3) . ?
C103 H10C 0.9900 . ?
C103 H10D 0.9900 . ?
C104 C105 1.525(3) . ?
C104 H10E 0.9900 . ?
C104 H10F 0.9900 . ?
C105 C106 1.531(3) . ?
C105 H10G 0.9900 . ?
C105 H10H 0.9900 . ?
C106 C107 1.530(3) . ?
C106 H10I 0.9900 . ?
C106 H10J 0.9900 . ?
C107 C108 1.498(4) . ?
C107 H10K 0.9900 . ?
C107 H10L 0.9900 . ?
C108 O114 1.205(3) . ?
C108 O109 1.342(3) . ?
O109 C110 1.457(3) . ?
C110 C119 1.510(3) . ?
C110 C111 1.516(3) . ?
C110 H110 1.0000 . ?
C111 C112 1.524(3) . ?
C111 C113 1.563(2) . ?
C111 H111 1.0000 . ?
C112 O118 1.222(2) . ?
C113 C115 1.511(2) . ?
C113 H113 1.0000 . ?
C115 C116 1.528(3) . ?
C115 H11A 0.9900 . ?
C115 H11B 0.9900 . ?
C116 C117 1.514(3) . ?
C116 H11C 0.9900 . ?
C116 H11D 0.9900 . ?
C117 H11E 0.9800 . ?
C117 H11F 0.9800 . ?
C117 H11G 0.9800 . ?
C119 H11H 0.9800 . ?
C119 H11I 0.9800 . ?
C119 H11J 0.9800 . ?

loop_
_geom_torsion_atom_site_label_1
_geom_torsion_atom_site_label_2
_geom_torsion_atom_site_label_3
_geom_torsion_atom_site_label_4
_geom_torsion
_geom_torsion_site_symmetry_1
_geom_torsion_site_symmetry_2
_geom_torsion_site_symmetry_3
_geom_torsion_site_symmetry_4
_geom_torsion_publ_flag
C12 N1 C2 C3 113.5(2) . . . . ?
C13 N1 C2 C3 -75.9(3) . . . . ?
N1 C2 C3 C4 -82.2(2) . . . . ?
C2 C3 C4 C5 66.3(2) . . . . ?
C3 C4 C5 C6 66.7(2) . . . . ?
C4 C5 C6 C7 -175.21(16) . . . . ?
C5 C6 C7 C8 64.3(2) . . . . ?
C6 C7 C8 O14 -133.2(2) . . . . ?
C6 C7 C8 O9 48.6(2) . . . . ?
O14 C8 O9 C10 6.4(3) . . . . ?
C7 C8 O9 C10 -175.45(17) . . . . ?
C8 O9 C10 C19 -121.30(19) . . . . ?
C8 O9 C10 C11 116.03(18) . . . . ?
O9 C10 C11 C12 -54.4(2) . . . . ?
C19 C10 C11 C12 -173.78(16) . . . . ?
O9 C10 C11 C13 44.3(2) . . . . ?
C19 C10 C11 C13 -75.0(2) . . . . ?
C2 N1 C12 O18 -5.3(4) . . . . ?
C13 N1 C12 O18 -178.3(2) . . . . ?
C2 N1 C12 C11 175.6(2) . . . . ?
C13 N1 C12 C11 2.57(14) . . . . ?
C10 C11 C12 O18 -62.6(3) . . . . ?
C13 C11 C12 O18 178.5(2) . . . . ?
C10 C11 C12 N1 116.40(17) . . . . ?
C13 C11 C12 N1 -2.43(14) . . . . ?
C12 N1 C13 C15 115.83(16) . . . . ?
C2 N1 C13 C15 -57.3(3) . . . . ?
C12 N1 C13 C11 -2.52(14) . . . . ?
C2 N1 C13 C11 -175.62(19) . . . . ?
C10 C11 C13 N1 -114.91(17) . . . . ?
C12 C11 C13 N1 2.22(12) . . . . ?
C10 C11 C13 C15 128.67(18) . . . . ?
C12 C11 C13 C15 -114.20(16) . . . . ?
N1 C13 C15 C16 -170.94(16) . . . . ?
C11 C13 C15 C16 -71.2(2) . . . . ?
C13 C15 C16 C17 176.59(17) . . . . ?
C112 N101 C102 C103 120.34(19) . . . . ?
C113 N101 C102 C103 -49.6(3) . . . . ?
N101 C102 C103 C104 -43.9(2) . . . . ?
C102 C103 C104 C105 -51.9(2) . . . . ?
C103 C104 C105 C106 -177.65(17) . . . . ?
C104 C105 C106 C107 -55.8(3) . . . . ?
C105 C106 C107 C108 -58.3(3) . . . . ?
C106 C107 C108 O114 -84.7(3) . . . . ?
C106 C107 C108 O109 95.2(2) . . . . ?
O114 C108 O109 C110 -2.0(3) . . . . ?
C107 C108 O109 C110 178.07(16) . . . . ?
C108 O109 C110 C119 -103.9(2) . . . . ?
C108 O109 C110 C111 133.70(16) . . . . ?
O109 C110 C111 C112 -56.39(18) . . . . ?
C119 C110 C111 C112 -174.08(16) . . . . ?
O109 C110 C111 C113 40.8(2) . . . . ?
C119 C110 C111 C113 -76.9(2) . . . . ?
C102 N101 C112 O118 5.9(3) . . . . ?
C113 N101 C112 O118 178.83(19) . . . . ?
C102 N101 C112 C111 -171.79(16) . . . . ?
C113 N101 C112 C111 1.16(14) . . . . ?
C110 C111 C112 O118 -60.9(3) . . . . ?
C113 C111 C112 O118 -178.6(2) . . . . ?
C110 C111 C112 N101 116.62(15) . . . . ?
C113 C111 C112 N101 -1.11(13) . . . . ?
C112 N101 C113 C115 118.83(15) . . . . ?
C102 N101 C113 C115 -69.1(2) . . . . ?
C112 N101 C113 C111 -1.13(13) . . . . ?
C102 N101 C113 C111 170.99(18) . . . . ?
C110 C111 C113 N101 -112.88(16) . . . . ?
C112 C111 C113 N101 1.00(12) . . . . ?
C110 C111 C113 C115 129.83(17) . . . . ?
C112 C111 C113 C115 -116.29(16) . . . . ?
N101 C113 C115 C116 76.73(19) . . . . ?
C111 C113 C115 C116 177.14(15) . . . . ?
C113 C115 C116 C117 -178.76(16) . . . . ?
